data_4107856
loop_
_publ_author_name
'Guotao Li'
'Xiaogen Huang'
'Liming Zhang'

_publ_section_title
;
 Au(I)-Catalyzed Efficient Synthesis of Functionalized
 Bicyclo[3.2.0]heptanes
;
_journal_name_full 'Journal of the American Chemical Society'
_journal_page_first 6944
_journal_page_last 6945
_journal_paper_doi 10.1021/ja802294t
_journal_volume 130
_journal_year 2008
_chemical_formula_moiety 'C16 H18 O3'
_chemical_formula_sum 'C16 H18 O3'
_chemical_formula_weight 258.30
_chemical_name_systematic
;

 ?

;
_space_group_IT_number 14
_symmetry_cell_setting monoclinic
_symmetry_space_group_name_Hall '-P 2ybc'
_symmetry_space_group_name_H-M 'P 1 21/c 1'
_atom_sites_solution_hydrogens geom
_atom_sites_solution_primary direct
_atom_sites_solution_secondary difmap
_audit_creation_method SHELXL-97
_cell_angle_alpha 90.00
_cell_angle_beta 92.8550(10)
_cell_angle_gamma 90.00
_cell_formula_units_Z 4
_cell_length_a 13.7982(3)
_cell_length_b 9.9351(2)
_cell_length_c 10.1855(2)
_cell_measurement_reflns_used 4297
_cell_measurement_temperature 99(2)
_cell_measurement_theta_max 30.06
_cell_measurement_theta_min 2.87
_cell_volume 1394.56(5)
_computing_cell_refinement 'Bruker SMART'
_computing_data_collection 'Bruker SMART'
_computing_data_reduction 'Bruker SAINT'
_computing_molecular_graphics 'Bruker SHELXTL'
_computing_publication_material 'Bruker SHELXTL'
_computing_structure_refinement 'SHELXL-97 (Sheldrick, 1997)'
_computing_structure_solution 'SHELXS-97 (Sheldrick, 1990)'
_diffrn_ambient_temperature 99(2)
_diffrn_measured_fraction_theta_full 0.994
_diffrn_measured_fraction_theta_max 0.994
_diffrn_measurement_device_type 'CCD area detector'
_diffrn_measurement_method 'phi and omega scans'
_diffrn_radiation_monochromator graphite
_diffrn_radiation_source 'fine-focus sealed tube'
_diffrn_radiation_type MoK\a
_diffrn_radiation_wavelength 0.71073
_diffrn_reflns_av_R_equivalents 0.0405
_diffrn_reflns_av_sigmaI/netI 0.0510
_diffrn_reflns_limit_h_max 19
_diffrn_reflns_limit_h_min -19
_diffrn_reflns_limit_k_max 12
_diffrn_reflns_limit_k_min -13
_diffrn_reflns_limit_l_max 12
_diffrn_reflns_limit_l_min -14
_diffrn_reflns_number 11330
_diffrn_reflns_theta_full 30.00
_diffrn_reflns_theta_max 30.00
_diffrn_reflns_theta_min 1.48
_exptl_absorpt_coefficient_mu 0.084
_exptl_absorpt_correction_type none
_exptl_crystal_colour colorless
_exptl_crystal_density_diffrn 1.230
_exptl_crystal_description brick
_exptl_crystal_F_000 552
_exptl_crystal_size_max 0.54
_exptl_crystal_size_mid 0.26
_exptl_crystal_size_min 0.15
_refine_diff_density_max 0.916
_refine_diff_density_min -0.383
_refine_diff_density_rms 0.105
_refine_ls_extinction_method none
_refine_ls_goodness_of_fit_ref 0.967
_refine_ls_hydrogen_treatment constr
_refine_ls_matrix_type full
_refine_ls_number_parameters 174
_refine_ls_number_reflns 4038
_refine_ls_number_restraints 0
_refine_ls_restrained_S_all 0.967
_refine_ls_R_factor_all 0.0803
_refine_ls_R_factor_gt 0.0676
_refine_ls_shift/su_max 0.000
_refine_ls_shift/su_mean 0.000
_refine_ls_structure_factor_coef Fsqd
_refine_ls_weighting_details 'calc w=1/[\s^2^(Fo^2^)+(0.0899P)^2^+1.6896P] where P=(Fo^2^+2Fc^2^)/3'
_refine_ls_weighting_scheme calc
_refine_ls_wR_factor_gt 0.1789
_refine_ls_wR_factor_ref 0.1873
_reflns_number_gt 3217
_reflns_number_total 4038
_reflns_threshold_expression >2sigma(I)
_cod_data_source_file ja802294t-file001.cif
_cod_data_source_block zhang5
_cod_database_code 4107856

loop_
_symmetry_equiv_pos_as_xyz
'x, y, z'
'-x, y+1/2, -z+1/2'
'-x, -y, -z'
'x, -y-1/2, z-1/2'

loop_
_atom_site_label
_atom_site_type_symbol
_atom_site_fract_x
_atom_site_fract_y
_atom_site_fract_z
_atom_site_U_iso_or_equiv
_atom_site_adp_type
_atom_site_occupancy
_atom_site_symmetry_multiplicity
_atom_site_calc_flag
_atom_site_refinement_flags
O1 O 0.75217(9) 1.13980(15) 0.31789(14) 0.0243(3) Uani 1 1 d .
H1A H 0.7373 1.1980 0.2605 0.036 Uiso 1 1 calc R
O2 O 0.69686(10) 1.16718(14) 0.62658(13) 0.0240(3) Uani 1 1 d .
O3 O 0.98922(9) 0.80934(15) 0.96775(13) 0.0246(3) Uani 1 1 d .
C1 C 0.69237(12) 0.98973(17) 0.47529(15) 0.0151(3) Uani 1 1 d .
C2 C 0.67899(14) 0.85746(18) 0.45367(18) 0.0218(4) Uani 1 1 d .
H2A H 0.6919 0.7904 0.5187 0.026 Uiso 1 1 calc R
C3 C 0.64164(15) 0.82660(19) 0.31629(19) 0.0247(4) Uani 1 1 d .
H3A H 0.5832 0.7687 0.3163 0.030 Uiso 1 1 calc R
H3B H 0.6918 0.7813 0.2659 0.030 Uiso 1 1 calc R
C4 C 0.61735(12) 0.96465(17) 0.25972(17) 0.0176(3) Uani 1 1 d .
C5 C 0.51842(13) 1.0242(2) 0.3022(2) 0.0234(4) Uani 1 1 d .
H5A H 0.4716 1.0424 0.2275 0.028 Uiso 1 1 calc R
H5B H 0.4878 0.9708 0.3709 0.028 Uiso 1 1 calc R
C6 C 0.57193(13) 1.15213(19) 0.35580(19) 0.0221(4) Uani 1 1 d .
H6A H 0.5684 1.2296 0.2946 0.027 Uiso 1 1 calc R
H6B H 0.5539 1.1790 0.4449 0.027 Uiso 1 1 calc R
C7 C 0.66787(11) 1.07215(16) 0.35368(16) 0.0148(3) Uani 1 1 d .
C8 C 0.63230(16) 0.9842(2) 0.11465(19) 0.0278(4) Uani 1 1 d .
H8A H 0.5889 0.9239 0.0633 0.042 Uiso 1 1 calc R
H8B H 0.6998 0.9637 0.0966 0.042 Uiso 1 1 calc R
H8C H 0.6178 1.0778 0.0903 0.042 Uiso 1 1 calc R
C9 C 0.72529(12) 1.05309(17) 0.60097(16) 0.0155(3) Uani 1 1 d .
C10 C 0.79244(12) 0.98018(17) 0.69447(16) 0.0155(3) Uani 1 1 d .
C11 C 0.79501(13) 1.01541(18) 0.82829(17) 0.0189(3) Uani 1 1 d .
H11A H 0.7511 1.0810 0.8583 0.023 Uiso 1 1 calc R
C12 C 0.85778(13) 0.88394(18) 0.65334(17) 0.0190(3) Uani 1 1 d .
H12A H 0.8564 0.8589 0.5633 0.023 Uiso 1 1 calc R
C13 C 0.86073(13) 0.95545(19) 0.91615(17) 0.0206(4) Uani 1 1 d .
H13A H 0.8614 0.9791 1.0066 0.025 Uiso 1 1 calc R
C14 C 0.92642(12) 0.86002(19) 0.87310(17) 0.0190(3) Uani 1 1 d .
C15 C 0.92510(13) 0.82355(19) 0.74135(18) 0.0210(4) Uani 1 1 d .
H15A H 0.9694 0.7584 0.7117 0.025 Uiso 1 1 calc R
C16 C 1.05975(16) 0.7141(3) 0.9283(2) 0.0379(6) Uani 1 1 d .
H16A H 1.1006 0.6865 1.0051 0.057 Uiso 1 1 calc R
H16B H 1.1003 0.7554 0.8631 0.057 Uiso 1 1 calc R
H16C H 1.0267 0.6351 0.8897 0.057 Uiso 1 1 calc R

loop_
_atom_site_aniso_label
_atom_site_aniso_U_11
_atom_site_aniso_U_22
_atom_site_aniso_U_33
_atom_site_aniso_U_23
_atom_site_aniso_U_13
_atom_site_aniso_U_12
O1 0.0203(6) 0.0248(7) 0.0274(7) 0.0054(5) -0.0020(5) -0.0059(5)
O2 0.0301(7) 0.0189(6) 0.0223(6) -0.0059(5) -0.0051(5) 0.0074(5)
O3 0.0204(6) 0.0320(7) 0.0211(6) 0.0050(5) -0.0017(5) 0.0075(5)
C1 0.0170(7) 0.0142(7) 0.0139(7) 0.0004(6) -0.0009(5) -0.0004(6)
C2 0.0291(9) 0.0150(8) 0.0208(8) 0.0009(6) -0.0050(7) -0.0021(7)
C3 0.0317(9) 0.0161(8) 0.0255(9) -0.0045(7) -0.0074(7) -0.0001(7)
C4 0.0200(7) 0.0151(8) 0.0175(7) -0.0017(6) -0.0015(6) -0.0026(6)
C5 0.0188(8) 0.0222(9) 0.0290(9) -0.0027(7) -0.0012(7) -0.0011(7)
C6 0.0233(8) 0.0176(8) 0.0251(9) -0.0030(7) -0.0026(6) 0.0042(6)
C7 0.0163(7) 0.0119(7) 0.0160(7) 0.0007(6) -0.0009(5) -0.0015(5)
C8 0.0317(10) 0.0297(10) 0.0218(8) -0.0044(8) -0.0018(7) 0.0005(8)
C9 0.0164(7) 0.0144(7) 0.0158(7) -0.0011(6) 0.0004(5) 0.0002(6)
C10 0.0159(7) 0.0151(7) 0.0153(7) 0.0001(6) -0.0002(5) -0.0004(6)
C11 0.0203(7) 0.0198(8) 0.0167(7) -0.0023(6) 0.0013(6) 0.0036(6)
C12 0.0211(8) 0.0188(8) 0.0172(7) -0.0009(6) 0.0012(6) 0.0026(6)
C13 0.0215(8) 0.0242(9) 0.0160(7) -0.0010(6) 0.0001(6) 0.0024(7)
C14 0.0169(7) 0.0210(8) 0.0190(8) 0.0044(6) -0.0002(6) 0.0010(6)
C15 0.0208(8) 0.0224(9) 0.0201(8) 0.0003(7) 0.0025(6) 0.0063(7)
C16 0.0300(10) 0.0524(15) 0.0312(11) 0.0056(10) -0.0003(8) 0.0229(10)

loop_
_atom_type_symbol
_atom_type_description
_atom_type_scat_dispersion_real
_atom_type_scat_dispersion_imag
_atom_type_scat_source
C C 0.0033 0.0016 'International Tables Vol C Tables 4.2.6.8 and 6.1.1.4'
H H 0.0000 0.0000 'International Tables Vol C Tables 4.2.6.8 and 6.1.1.4'
O O 0.0106 0.0060 'International Tables Vol C Tables 4.2.6.8 and 6.1.1.4'

loop_
_geom_angle_atom_site_label_1
_geom_angle_atom_site_label_2
_geom_angle_atom_site_label_3
_geom_angle
C7 O1 H1A 109.5
C14 O3 C16 117.68(15)
C2 C1 C9 126.33(15)
C2 C1 C7 111.89(15)
C9 C1 C7 121.77(14)
C1 C2 C3 113.03(16)
C1 C2 H2A 123.5
C3 C2 H2A 123.5
C2 C3 C4 103.22(14)
C2 C3 H3A 111.1
C4 C3 H3A 111.1
C2 C3 H3B 111.1
C4 C3 H3B 111.1
H3A C3 H3B 109.1
C8 C4 C3 116.61(16)
C8 C4 C5 112.53(15)
C3 C4 C5 114.52(16)
C8 C4 C7 115.36(15)
C3 C4 C7 107.43(14)
C5 C4 C7 86.65(12)
C6 C5 C4 90.04(13)
C6 C5 H5A 113.6
C4 C5 H5A 113.6
C6 C5 H5B 113.6
C4 C5 H5B 113.6
H5A C5 H5B 110.9
C7 C6 C5 88.11(13)
C7 C6 H6A 114.0
C5 C6 H6A 114.0
C7 C6 H6B 114.0
C5 C6 H6B 114.0
H6A C6 H6B 111.2
O1 C7 C1 108.52(13)
O1 C7 C6 118.55(14)
C1 C7 C6 115.13(14)
O1 C7 C4 120.90(14)
C1 C7 C4 101.84(13)
C6 C7 C4 90.21(12)
C4 C8 H8A 109.5
C4 C8 H8B 109.5
H8A C8 H8B 109.5
C4 C8 H8C 109.5
H8A C8 H8C 109.5
H8B C8 H8C 109.5
O2 C9 C1 119.21(15)
O2 C9 C10 120.57(15)
C1 C9 C10 120.21(14)
C12 C10 C11 118.50(15)
C12 C10 C9 122.33(15)
C11 C10 C9 119.04(15)
C13 C11 C10 120.41(16)
C13 C11 H11A 119.8
C10 C11 H11A 119.8
C10 C12 C15 121.50(16)
C10 C12 H12A 119.3
C15 C12 H12A 119.3
C11 C13 C14 120.39(16)
C11 C13 H13A 119.8
C14 C13 H13A 119.8
O3 C14 C15 124.42(16)
O3 C14 C13 115.41(15)
C15 C14 C13 120.17(16)
C14 C15 C12 119.03(16)
C14 C15 H15A 120.5
C12 C15 H15A 120.5
O3 C16 H16A 109.5
O3 C16 H16B 109.5
H16A C16 H16B 109.5
O3 C16 H16C 109.5
H16A C16 H16C 109.5
H16B C16 H16C 109.5

loop_
_geom_bond_atom_site_label_1
_geom_bond_atom_site_label_2
_geom_bond_distance
O1 C7 1.407(2)
O1 H1A 0.8400
O2 C9 1.232(2)
O3 C14 1.360(2)
O3 C16 1.429(2)
C1 C2 1.344(2)
C1 C9 1.478(2)
C1 C7 1.509(2)
C2 C3 1.499(3)
C2 H2A 0.9500
C3 C4 1.519(3)
C3 H3A 0.9900
C3 H3B 0.9900
C4 C8 1.515(3)
C4 C5 1.568(3)
C4 C7 1.574(2)
C5 C6 1.555(3)
C5 H5A 0.9900
C5 H5B 0.9900
C6 C7 1.545(2)
C6 H6A 0.9900
C6 H6B 0.9900
C8 H8A 0.9800
C8 H8B 0.9800
C8 H8C 0.9800
C9 C10 1.484(2)
C10 C12 1.393(2)
C10 C11 1.406(2)
C11 C13 1.377(2)
C11 H11A 0.9500
C12 C15 1.394(2)
C12 H12A 0.9500
C13 C14 1.397(2)
C13 H13A 0.9500
C14 C15 1.389(2)
C15 H15A 0.9500
C16 H16A 0.9800
C16 H16B 0.9800
C16 H16C 0.9800

loop_
_geom_torsion_atom_site_label_1
_geom_torsion_atom_site_label_2
_geom_torsion_atom_site_label_3
_geom_torsion_atom_site_label_4
_geom_torsion
C9 C1 C2 C3 177.90(16)
C7 C1 C2 C3 -1.1(2)
C1 C2 C3 C4 -9.1(2)
C2 C3 C4 C8 146.41(17)
C2 C3 C4 C5 -79.21(18)
C2 C3 C4 C7 15.15(19)
C8 C4 C5 C6 -99.48(17)
C3 C4 C5 C6 124.28(15)
C7 C4 C5 C6 16.64(13)
C4 C5 C6 C7 -16.94(13)
C2 C1 C7 O1 -118.14(17)
C9 C1 C7 O1 62.78(19)
C2 C1 C7 C6 106.32(18)
C9 C1 C7 C6 -72.8(2)
C2 C1 C7 C4 10.44(19)
C9 C1 C7 C4 -168.64(14)
C5 C6 C7 O1 142.79(15)
C5 C6 C7 C1 -86.33(16)
C5 C6 C7 C4 16.88(13)
C8 C4 C7 O1 -27.4(2)
C3 C4 C7 O1 104.59(18)
C5 C4 C7 O1 -140.75(16)
C8 C4 C7 C1 -147.60(15)
C3 C4 C7 C1 -15.66(17)
C5 C4 C7 C1 99.01(14)
C8 C4 C7 C6 96.64(17)
C3 C4 C7 C6 -131.42(15)
C5 C4 C7 C6 -16.75(13)
C2 C1 C9 O2 -149.04(19)
C7 C1 C9 O2 29.9(2)
C2 C1 C9 C10 31.4(3)
C7 C1 C9 C10 -149.62(15)
O2 C9 C10 C12 -151.80(18)
C1 C9 C10 C12 27.7(2)
O2 C9 C10 C11 23.9(2)
C1 C9 C10 C11 -156.62(16)
C12 C10 C11 C13 -0.1(3)
C9 C10 C11 C13 -175.98(16)
C11 C10 C12 C15 -0.4(3)
C9 C10 C12 C15 175.28(16)
C10 C11 C13 C14 0.8(3)
C16 O3 C14 C15 1.3(3)
C16 O3 C14 C13 -178.30(18)
C11 C13 C14 O3 178.75(17)
C11 C13 C14 C15 -0.8(3)
O3 C14 C15 C12 -179.25(17)
C13 C14 C15 C12 0.3(3)
C10 C12 C15 C14 0.3(3)
